data_8105269
loop_
_publ_author_name
'Lin, Qiao'
'Lin, Zirui'
'Chen, Xiuwen'
'Li, Bin'

_publ_section_title
;
 Crystal structure of 3-(2-methylbenzyl)thiazolidin-2-one, C11H13ONS
;
_journal_issue 3
_journal_name_full 'Zeitschrift f\"ur Kristallographie - New Crystal Structures'
_journal_page_first 727
_journal_page_last 728
_journal_paper_doi 10.1515/ncrs-2019-0922
_journal_volume 235
_journal_year 2020
_chemical_formula_moiety 'C11 H13 N O S'
_chemical_formula_sum 'C11 H13 N O S'
_chemical_formula_weight 207.28
_space_group_crystal_system monoclinic
_space_group_IT_number 14
_space_group_name_Hall '-P 2ybc'
_space_group_name_H-M_alt 'P 1 21/c 1'
_atom_sites_solution_hydrogens geom
_atom_sites_solution_primary dual
_cell_angle_alpha 90
_cell_angle_beta 98.354(8)
_cell_angle_gamma 90
_cell_formula_units_Z 4
_cell_length_a 8.0795(6)
_cell_length_b 7.2294(5)
_cell_length_c 17.5898(14)
_cell_measurement_reflns_used 3166
_cell_measurement_temperature 120.00(10)
_cell_measurement_theta_max 29.2130
_cell_measurement_theta_min 3.0280
_cell_volume 1016.52(13)
_computing_cell_refinement 'CrysAlisPro 1.171.38.43f (Rigaku OD, 2015)'
_computing_data_collection 'CrysAlisPro 1.171.38.43f (Rigaku OD, 2015)'
_computing_data_reduction 'CrysAlisPro 1.171.38.43f (Rigaku OD, 2015)'
_computing_molecular_graphics 'Olex2 (Dolomanov et al., 2009)'
_computing_publication_material 'Olex2 (Dolomanov et al., 2009)'
_computing_structure_refinement 'ShelXL (Sheldrick, 2015)'
_computing_structure_solution 'ShelXT (Sheldrick, 2015)'
_diffrn_ambient_environment N~2~
_diffrn_ambient_temperature 120.00(10)
_diffrn_detector 'CCD plate'
_diffrn_detector_area_resol_mean 5.2684
_diffrn_detector_type AtlasS2
_diffrn_measured_fraction_theta_full 0.998
_diffrn_measured_fraction_theta_max 0.998
_diffrn_measurement_details
;
List of Runs (angles in degrees, time in seconds):

  # Type    Start    End  Width  t~exp~   \w     \q     \k     \f   Frames
--------------------------------------------------------------------------
  1  \w    -56.00  39.00   1.00    1.00    --   11.74 -57.00-120.00   95
  2  \w    -15.00  75.00   1.00    1.00    --   11.74  77.00 150.00   90
  3  \w    -11.00  78.00   1.00    1.00    --   11.74  57.00  30.00   89
;
_diffrn_measurement_device 'four-circle diffractometer'
_diffrn_measurement_device_type 'SuperNova, Dual, Cu at zero, AtlasS2'
_diffrn_measurement_method '\w scans'
_diffrn_orient_matrix_type 'CrysAlisPro convention (1999,Acta A55,543-557)'
_diffrn_orient_matrix_UB_11 -0.0835177000
_diffrn_orient_matrix_UB_12 0.0082482000
_diffrn_orient_matrix_UB_13 -0.0188340000
_diffrn_orient_matrix_UB_21 0.0299737000
_diffrn_orient_matrix_UB_22 0.0165868000
_diffrn_orient_matrix_UB_23 -0.0353095000
_diffrn_orient_matrix_UB_31 -0.0019133000
_diffrn_orient_matrix_UB_32 -0.0963688000
_diffrn_orient_matrix_UB_33 -0.0076596000
_diffrn_radiation_monochromator mirror
_diffrn_radiation_probe x-ray
_diffrn_radiation_type MoK\a
_diffrn_radiation_wavelength 0.71073
_diffrn_reflns_av_R_equivalents 0.0282
_diffrn_reflns_av_unetI/netI 0.0300
_diffrn_reflns_Laue_measured_fraction_full 0.998
_diffrn_reflns_Laue_measured_fraction_max 0.998
_diffrn_reflns_limit_h_max 9
_diffrn_reflns_limit_h_min -9
_diffrn_reflns_limit_k_max 8
_diffrn_reflns_limit_k_min -8
_diffrn_reflns_limit_l_max 20
_diffrn_reflns_limit_l_min -16
_diffrn_reflns_number 6153
_diffrn_reflns_point_group_measured_fraction_full 0.998
_diffrn_reflns_point_group_measured_fraction_max 0.998
_diffrn_reflns_theta_full 24.996
_diffrn_reflns_theta_max 24.996
_diffrn_reflns_theta_min 2.341
_diffrn_source 'micro-focus sealed X-ray tube'
_diffrn_source_type 'SuperNova (Mo) X-ray Source'
_exptl_absorpt_coefficient_mu 0.283
_exptl_absorpt_correction_T_max 1.00000
_exptl_absorpt_correction_T_min 0.76049
_exptl_absorpt_correction_type multi-scan
_exptl_absorpt_process_details
;
CrysAlisPro 1.171.38.43f (Rigaku Oxford Diffraction, 2015)
Empirical absorption correction using spherical harmonics,
 implemented in SCALE3 ABSPACK scaling algorithm.
;
_exptl_crystal_colour colourless
_exptl_crystal_colour_primary colourless
_exptl_crystal_density_diffrn 1.354
_exptl_crystal_description block
_exptl_crystal_F_000 440
_exptl_crystal_size_max 0.16
_exptl_crystal_size_mid 0.14
_exptl_crystal_size_min 0.12
_refine_diff_density_max 0.239
_refine_diff_density_min -0.253
_refine_diff_density_rms 0.046
_refine_ls_extinction_coef .
_refine_ls_extinction_method none
_refine_ls_goodness_of_fit_ref 1.087
_refine_ls_hydrogen_treatment constr
_refine_ls_matrix_type full
_refine_ls_number_parameters 128
_refine_ls_number_reflns 1789
_refine_ls_number_restraints 0
_refine_ls_restrained_S_all 1.087
_refine_ls_R_factor_all 0.0382
_refine_ls_R_factor_gt 0.0332
_refine_ls_shift/su_max 0.000
_refine_ls_shift/su_mean 0.000
_refine_ls_structure_factor_coef Fsqd
_refine_ls_weighting_details 'w=1/[\s^2^(Fo^2^)+(0.0362P)^2^+0.3138P] where P=(Fo^2^+2Fc^2^)/3'
_refine_ls_weighting_scheme calc
_refine_ls_wR_factor_gt 0.0792
_refine_ls_wR_factor_ref 0.0825
_reflns_Friedel_coverage 0.000
_reflns_Friedel_fraction_full .
_reflns_Friedel_fraction_max .
_reflns_number_gt 1590
_reflns_number_total 1789
_reflns_threshold_expression 'I > 2\s(I)'
_cod_data_source_file suppl_ncrs-2019-0922_suppl.cif
_cod_data_source_block xz161
_cod_database_code 8105269
_shelx_space_group_comment
;
The symmetry employed for this shelxl refinement is uniquely defined
by the following loop, which should always be used as a source of
symmetry information in preference to the above space-group names.
They are only intended as comments.
;
_reflns_odcompleteness_completeness 99.69
_reflns_odcompleteness_iscentric 1
_reflns_odcompleteness_theta 26.32
_olex2_refinement_description
;
1. Fixed Uiso
 At 1.2 times of:
  All C(H) groups, All C(H,H) groups
 At 1.5 times of:
  All C(H,H,H) groups
2.a Secondary CH2 refined with riding coordinates:
 C9(H9A,H9B), C7(H7A,H7B), C8(H8A,H8B)
2.b Aromatic/amide H refined with riding coordinates:
 C5(H5), C4(H4), C2(H2), C3(H3)
2.c Idealised Me refined as rotating group:
 C11(H11A,H11B,H11C)
;
_olex2_submission_special_instructions 'No special instructions were received'
_oxdiff_exptl_absorpt_empirical_details
;
Empirical correction (ABSPACK) includes:
- Absorption correction using spherical harmonics
- Frame scaling
- Detector area scaling
;
_oxdiff_exptl_absorpt_empirical_full_max 1.392
_oxdiff_exptl_absorpt_empirical_full_min 0.762

loop_
_space_group_symop_operation_xyz
'x, y, z'
'-x, y+1/2, -z+1/2'
'-x, -y, -z'
'x, -y-1/2, z-1/2'

loop_
_atom_site_label
_atom_site_type_symbol
_atom_site_fract_x
_atom_site_fract_y
_atom_site_fract_z
_atom_site_U_iso_or_equiv
_atom_site_adp_type
_atom_site_occupancy
_atom_site_site_symmetry_order
_atom_site_calc_flag
_atom_site_refinement_flags_posn
_atom_site_refinement_flags_adp
_atom_site_refinement_flags_occupancy
_atom_site_disorder_assembly
_atom_site_disorder_group
C1 C 0.7100(2) -0.0415(2) 0.30904(10) 0.0220(4) Uani 1 1 d . . . . .
C2 C 0.5656(2) -0.1431(2) 0.28410(10) 0.0279(4) Uani 1 1 d . . . . .
H2 H 0.565878 -0.227039 0.244064 0.034 Uiso 1 1 calc R . . . .
C3 C 0.4219(2) -0.1219(2) 0.31747(11) 0.0296(4) Uani 1 1 d . . . . .
H3 H 0.326884 -0.190752 0.299690 0.036 Uiso 1 1 calc R . . . .
C4 C 0.4197(2) 0.0013(2) 0.37710(10) 0.0253(4) Uani 1 1 d . . . . .
H4 H 0.323765 0.015410 0.400062 0.030 Uiso 1 1 calc R . . . .
C5 C 0.5621(2) 0.1043(2) 0.40255(10) 0.0220(4) Uani 1 1 d . . . . .
H5 H 0.560620 0.187474 0.442795 0.026 Uiso 1 1 calc R . . . .
C6 C 0.7072(2) 0.0857(2) 0.36904(10) 0.0194(4) Uani 1 1 d . . . . .
C7 C 0.8635(2) 0.1971(2) 0.39843(10) 0.0224(4) Uani 1 1 d . . . . .
H7A H 0.943639 0.116698 0.428703 0.027 Uiso 1 1 calc R . . . .
H7B H 0.913687 0.240417 0.354847 0.027 Uiso 1 1 calc R . . . .
C8 C 0.7434(2) 0.5160(2) 0.40816(10) 0.0223(4) Uani 1 1 d . . . . .
H8A H 0.633339 0.480579 0.382710 0.027 Uiso 1 1 calc R . . . .
H8B H 0.806007 0.567238 0.370055 0.027 Uiso 1 1 calc R . . . .
C9 C 0.7279(2) 0.6586(2) 0.47061(10) 0.0237(4) Uani 1 1 d . . . . .
H9A H 0.622207 0.723931 0.459761 0.028 Uiso 1 1 calc R . . . .
H9B H 0.818128 0.748026 0.473574 0.028 Uiso 1 1 calc R . . . .
C10 C 0.83208(19) 0.3356(2) 0.52149(10) 0.0206(4) Uani 1 1 d . . . . .
C11 C 0.8663(2) -0.0710(3) 0.27289(11) 0.0297(4) Uani 1 1 d . . . . .
H11A H 0.893804 0.041113 0.248266 0.045 Uiso 1 1 calc GR . . . .
H11B H 0.847516 -0.168287 0.235497 0.045 Uiso 1 1 calc GR . . . .
H11C H 0.957094 -0.104536 0.311924 0.045 Uiso 1 1 calc GR . . . .
N1 N 0.83044(16) 0.35536(18) 0.44510(8) 0.0192(3) Uani 1 1 d . . . . .
O1 O 0.88735(14) 0.20338(16) 0.56024(7) 0.0275(3) Uani 1 1 d . . . . .
S1 S 0.73907(5) 0.53136(6) 0.55996(2) 0.02501(16) Uani 1 1 d . . . . .

loop_
_atom_site_aniso_label
_atom_site_aniso_U_11
_atom_site_aniso_U_22
_atom_site_aniso_U_33
_atom_site_aniso_U_23
_atom_site_aniso_U_13
_atom_site_aniso_U_12
S1 0.0268(3) 0.0275(3) 0.0211(3) -0.00165(18) 0.0048(2) 0.00127(18)
O1 0.0242(7) 0.0290(7) 0.0287(7) 0.0112(6) 0.0015(5) 0.0029(5)
N1 0.0199(7) 0.0179(7) 0.0196(8) -0.0004(6) 0.0016(6) 0.0000(6)
C10 0.0149(8) 0.0227(8) 0.0238(9) 0.0016(8) 0.0019(7) -0.0041(7)
C1 0.0288(10) 0.0191(8) 0.0170(9) 0.0040(7) 0.0000(7) 0.0054(7)
C6 0.0228(9) 0.0169(8) 0.0178(9) 0.0031(7) 0.0005(7) 0.0015(7)
C9 0.0236(9) 0.0205(8) 0.0264(10) 0.0011(7) 0.0022(8) 0.0001(7)
C5 0.0267(9) 0.0176(8) 0.0221(9) 0.0012(7) 0.0043(7) 0.0012(7)
C7 0.0231(9) 0.0207(8) 0.0238(10) -0.0022(7) 0.0051(7) 0.0007(7)
C4 0.0219(9) 0.0233(9) 0.0302(11) 0.0058(8) 0.0026(8) -0.0007(7)
C8 0.0254(9) 0.0203(8) 0.0208(10) 0.0033(7) 0.0019(7) -0.0007(7)
C2 0.0387(11) 0.0197(8) 0.0224(10) -0.0015(7) -0.0059(8) 0.0019(8)
C11 0.0363(11) 0.0312(10) 0.0212(10) -0.0025(8) 0.0034(8) 0.0095(8)
C3 0.0302(10) 0.0226(9) 0.0326(11) 0.0029(8) -0.0070(8) -0.0055(8)

loop_
_atom_type_symbol
_atom_type_description
_atom_type_scat_dispersion_real
_atom_type_scat_dispersion_imag
_atom_type_scat_source
C C 0.0033 0.0016 'International Tables Vol C Tables 4.2.6.8 and 6.1.1.4'
H H 0.0000 0.0000 'International Tables Vol C Tables 4.2.6.8 and 6.1.1.4'
N N 0.0061 0.0033 'International Tables Vol C Tables 4.2.6.8 and 6.1.1.4'
O O 0.0106 0.0060 'International Tables Vol C Tables 4.2.6.8 and 6.1.1.4'
S S 0.1246 0.1234 'International Tables Vol C Tables 4.2.6.8 and 6.1.1.4'

loop_
_geom_angle_atom_site_label_1
_geom_angle_atom_site_label_2
_geom_angle_atom_site_label_3
_geom_angle
_geom_angle_site_symmetry_1
_geom_angle_site_symmetry_3
C10 S1 C9 92.55(8) . .
C10 N1 C7 120.16(14) . .
C10 N1 C8 117.49(13) . .
C7 N1 C8 119.35(14) . .
O1 C10 S1 123.39(13) . .
O1 C10 N1 126.08(16) . .
N1 C10 S1 110.52(12) . .
C6 C1 C11 121.06(16) . .
C2 C1 C6 118.52(15) . .
C2 C1 C11 120.41(16) . .
C1 C6 C7 119.91(14) . .
C5 C6 C1 119.27(15) . .
C5 C6 C7 120.80(15) . .
C8 C9 S1 106.41(11) . .
C6 C5 C4 121.35(16) . .
N1 C7 C6 113.35(13) . .
C3 C4 C5 119.34(16) . .
N1 C8 C9 107.57(14) . .
C3 C2 C1 121.59(16) . .
C4 C3 C2 119.92(16) . .

loop_
_geom_bond_atom_site_label_1
_geom_bond_atom_site_label_2
_geom_bond_distance
_geom_bond_site_symmetry_2
S1 C10 1.7813(17) .
S1 C9 1.8120(17) .
O1 C10 1.220(2) .
N1 C10 1.349(2) .
N1 C7 1.455(2) .
N1 C8 1.460(2) .
C1 C6 1.402(2) .
C1 C2 1.395(2) .
C1 C11 1.509(2) .
C6 C5 1.393(2) .
C6 C7 1.523(2) .
C9 C8 1.525(2) .
C5 C4 1.389(2) .
C4 C3 1.378(3) .
C2 C3 1.384(3) .
